data_2235115
loop_
_publ_author_name
'Wang, Ying-Chun'

_publ_section_title
;
 4-Cyanopyridinium dihydrogen phosphate--isonicotinonitrile--phosphoric
 acid (1/1/1)
;
_journal_coeditor_code JJ2136
_journal_issue 6
_journal_name_full 'Acta Crystallographica Section E'
_journal_page_first o1693
_journal_page_last o1694
_journal_paper_doi 10.1107/S1600536812020430
_journal_volume 68
_journal_year 2012
_chemical_formula_iupac 'C6 H5 N2 +, H2 O4 P -, C6 H4 N2, H3 O4 P'
_chemical_formula_moiety 'C6 H5 N2 +, H2 O4 P -, C6 H4 N2, H3 O4 P'
_chemical_formula_sum 'C12 H14 N4 O8 P2'
_chemical_formula_weight 404.21
_chemical_name_systematic
;
4-Cyanopyridinium dihydrogen phosphate--isonicotinonitrile--phosphoric acid
(1/1/1)
;
_space_group_IT_number 2
_symmetry_cell_setting triclinic
_symmetry_space_group_name_Hall '-P 1'
_symmetry_space_group_name_H-M 'P -1'
_atom_sites_solution_hydrogens geom
_atom_sites_solution_primary direct
_atom_sites_solution_secondary difmap
_audit_creation_method SHELXL-97
_cell_angle_alpha 81.4910(10)
_cell_angle_beta 82.0090(10)
_cell_angle_gamma 79.1330(10)
_cell_formula_units_Z 2
_cell_length_a 8.1040(5)
_cell_length_b 8.8872(9)
_cell_length_c 12.1606(8)
_cell_measurement_reflns_used 3798
_cell_measurement_temperature 173(2)
_cell_measurement_theta_max 27.48
_cell_measurement_theta_min 2.58
_cell_volume 845.07(11)
_computing_cell_refinement '<i>CrystalClear</i> (Rigaku, 2005)'
_computing_data_collection '<i>CrystalClear</i> (Rigaku, 2005)'
_computing_data_reduction '<i>CrystalClear</i> (Rigaku, 2005)'
_computing_molecular_graphics '<i>SHELXTL</i> (Sheldrick, 2008)'
_computing_publication_material '<i>SHELXTL</i> (Sheldrick, 2008)'
_computing_structure_refinement '<i>SHELXL97</i> (Sheldrick, 2008)'
_computing_structure_solution '<i>SHELXS97</i> (Sheldrick, 2008)'
_diffrn_ambient_temperature 173(2)
_diffrn_detector_area_resol_mean 13.6612
_diffrn_measured_fraction_theta_full 0.982
_diffrn_measured_fraction_theta_max 0.982
_diffrn_measurement_device_type 'Rigaku Mercury2'
_diffrn_measurement_method 'CCD profile fitting'
_diffrn_radiation_monochromator graphite
_diffrn_radiation_source 'fine-focus sealed tube'
_diffrn_radiation_type MoK\a
_diffrn_radiation_wavelength 0.71073
_diffrn_reflns_av_R_equivalents 0.0231
_diffrn_reflns_av_sigmaI/netI 0.0327
_diffrn_reflns_limit_h_max 10
_diffrn_reflns_limit_h_min -10
_diffrn_reflns_limit_k_max 11
_diffrn_reflns_limit_k_min -11
_diffrn_reflns_limit_l_max 15
_diffrn_reflns_limit_l_min -15
_diffrn_reflns_number 8963
_diffrn_reflns_theta_full 27.47
_diffrn_reflns_theta_max 27.47
_diffrn_reflns_theta_min 2.58
_exptl_absorpt_coefficient_mu 0.309
_exptl_absorpt_correction_T_max 1.000
_exptl_absorpt_correction_T_min 0.910
_exptl_absorpt_correction_type multi-scan
_exptl_absorpt_process_details '(CrystalClear; Rigaku, 2005)'
_exptl_crystal_colour colorless
_exptl_crystal_density_diffrn 1.589
_exptl_crystal_density_method 'not measured'
_exptl_crystal_description block
_exptl_crystal_F_000 416
_exptl_crystal_size_max 0.10
_exptl_crystal_size_mid 0.05
_exptl_crystal_size_min 0.05
_refine_diff_density_max 0.341
_refine_diff_density_min -0.397
_refine_ls_extinction_method none
_refine_ls_goodness_of_fit_ref 1.136
_refine_ls_hydrogen_treatment constr
_refine_ls_matrix_type full
_refine_ls_number_parameters 235
_refine_ls_number_reflns 3798
_refine_ls_number_restraints 6
_refine_ls_restrained_S_all 1.135
_refine_ls_R_factor_all 0.0343
_refine_ls_R_factor_gt 0.0298
_refine_ls_shift/su_max 0.001
_refine_ls_shift/su_mean 0.000
_refine_ls_structure_factor_coef Fsqd
_refine_ls_weighting_details 'calc w=1/[\s^2^(Fo^2^)+(0.0597P)^2^+0.0000P] where P=(Fo^2^+2Fc^2^)/3'
_refine_ls_weighting_scheme calc
_refine_ls_wR_factor_gt 0.0867
_refine_ls_wR_factor_ref 0.0961
_reflns_number_gt 3306
_reflns_number_total 3798
_reflns_threshold_expression I>2sigma(I)
_cod_data_source_file jj2136.cif
_cod_data_source_block I
_cod_database_code 2235115
_cod_database_fobs_code 2235115

loop_
_symmetry_equiv_pos_as_xyz
'x, y, z'
'-x, -y, -z'

loop_
_atom_site_type_symbol
_atom_site_label
_atom_site_fract_x
_atom_site_fract_y
_atom_site_fract_z
_atom_site_U_iso_or_equiv
_atom_site_adp_type
_atom_site_calc_flag
_atom_site_refinement_flags
_atom_site_occupancy
_atom_site_symmetry_multiplicity
N N1 1.02100(16) 0.12068(15) 0.59294(11) 0.0141(3) Uani d . 1 1
N N2 0.39938(18) 0.32104(18) 0.46853(13) 0.0273(4) Uani d . 1 1
C C4 0.83067(19) 0.30110(18) 0.48280(13) 0.0158(3) Uani d . 1 1
H H4A 0.8118 0.3903 0.4294 0.019 Uiso calc R 1 1
C C5 0.98861(19) 0.24689(18) 0.51769(13) 0.0155(3) Uani d . 1 1
H H5A 1.0784 0.3010 0.4873 0.019 Uiso calc R 1 1
C C6 0.5317(2) 0.27525(19) 0.49470(14) 0.0188(3) Uani d . 1 1
C C2 0.73050(19) 0.09074(18) 0.60593(13) 0.0152(3) Uani d . 1 1
H H2A 0.6429 0.0347 0.6378 0.018 Uiso calc R 1 1
C C3 0.69979(19) 0.22094(18) 0.52833(13) 0.0142(3) Uani d . 1 1
C C1 0.89403(19) 0.04504(18) 0.63541(13) 0.0146(3) Uani d . 1 1
H H1A 0.9166 -0.0442 0.6883 0.018 Uiso calc R 1 1
N N3 0.50667(15) 0.28063(14) 0.85938(11) 0.0138(3) Uani d D 1 1
H H3 0.4049 0.2582 0.8897 0.017 Uiso d RD 1 1
N N4 1.12529(17) 0.40818(17) 0.74487(12) 0.0216(3) Uani d . 1 1
C C11 0.63720(19) 0.18015(18) 0.89738(13) 0.0146(3) Uani d . 1 1
H H11A 0.6178 0.0886 0.9447 0.017 Uiso calc R 1 1
C C8 0.6851(2) 0.44610(18) 0.75916(13) 0.0158(3) Uani d . 1 1
H H8A 0.7008 0.5377 0.7107 0.019 Uiso calc R 1 1
C C9 0.82275(18) 0.34390(17) 0.79861(12) 0.0128(3) Uani d . 1 1
C C10 0.79957(19) 0.20896(18) 0.86819(13) 0.0149(3) Uani d . 1 1
H H10A 0.8932 0.1385 0.8949 0.018 Uiso calc R 1 1
C C7 0.52563(19) 0.41132(18) 0.79207(13) 0.0162(3) Uani d . 1 1
H H7A 0.4294 0.4798 0.7671 0.019 Uiso calc R 1 1
C C12 0.9921(2) 0.37991(18) 0.76837(13) 0.0158(3) Uani d . 1 1
P P1 0.15691(4) 0.29108(4) 1.05923(3) 0.00975(11) Uani d . 1 1
O O1 0.24327(13) 0.17698(12) 0.97909(9) 0.0140(2) Uani d . 1 1
O O2 0.21239(13) 0.23350(12) 1.17856(9) 0.0145(2) Uani d D 1 1
H H2 0.3149 0.2034 1.1716 0.022 Uiso d RD 1 1
O O3 -0.03370(12) 0.32218(12) 1.06993(9) 0.0131(2) Uani d . 1 1
O O4 0.22876(13) 0.44436(12) 1.01948(9) 0.0140(2) Uani d D 1 1
H H4 0.1635 0.5162 0.9902 0.021 Uiso d RD 1 1
P P2 0.31115(5) 0.91637(4) 0.78249(3) 0.01113(11) Uani d . 1 1
O O5 0.47632(13) 0.89331(13) 0.82709(9) 0.0184(3) Uani d . 1 1
O O6 0.32346(13) 1.01043(13) 0.66430(9) 0.0163(2) Uani d D 1 1
H H6 0.2317 1.0444 0.6412 0.024 Uiso d RD 1 1
O O7 0.16276(13) 1.00119(12) 0.85896(9) 0.0153(2) Uani d D 1 1
H H7 0.1963 1.0539 0.8984 0.023 Uiso d RD 1 1
O O8 0.24974(14) 0.76550(12) 0.76809(9) 0.0167(2) Uani d D 1 1
H H8 0.1813 0.7401 0.8206 0.025 Uiso d RD 1 1

loop_
_atom_site_aniso_label
_atom_site_aniso_U_11
_atom_site_aniso_U_22
_atom_site_aniso_U_33
_atom_site_aniso_U_12
_atom_site_aniso_U_13
_atom_site_aniso_U_23
N1 0.0147(6) 0.0160(6) 0.0114(7) -0.0017(5) -0.0025(5) -0.0017(5)
N2 0.0158(7) 0.0357(9) 0.0274(9) -0.0039(6) -0.0062(6) 0.0085(7)
C4 0.0170(7) 0.0155(7) 0.0138(8) -0.0025(6) -0.0025(6) 0.0015(6)
C5 0.0148(7) 0.0173(8) 0.0143(8) -0.0042(6) -0.0015(6) -0.0006(6)
C6 0.0162(8) 0.0215(8) 0.0173(8) -0.0039(6) -0.0015(6) 0.0027(6)
C2 0.0154(7) 0.0172(8) 0.0134(8) -0.0046(6) -0.0009(6) -0.0013(6)
C3 0.0129(7) 0.0169(7) 0.0128(8) -0.0006(6) -0.0032(6) -0.0029(6)
C1 0.0175(8) 0.0144(7) 0.0113(7) -0.0017(6) -0.0024(6) -0.0006(6)
N3 0.0107(6) 0.0164(6) 0.0145(7) -0.0030(5) 0.0010(5) -0.0043(5)
N4 0.0176(7) 0.0241(8) 0.0239(8) -0.0074(6) -0.0024(6) -0.0010(6)
C11 0.0155(7) 0.0148(7) 0.0130(8) -0.0034(6) -0.0005(6) -0.0004(6)
C8 0.0185(8) 0.0148(7) 0.0149(8) -0.0049(6) -0.0039(6) 0.0000(6)
C9 0.0131(7) 0.0159(7) 0.0111(7) -0.0038(6) -0.0012(6) -0.0057(6)
C10 0.0131(7) 0.0147(7) 0.0160(8) 0.0004(6) -0.0025(6) -0.0013(6)
C7 0.0147(7) 0.0155(7) 0.0181(8) -0.0001(6) -0.0053(6) -0.0013(6)
C12 0.0178(8) 0.0167(8) 0.0136(8) -0.0044(6) -0.0023(6) -0.0019(6)
P1 0.00801(19) 0.00916(19) 0.0115(2) -0.00048(14) -0.00172(14) -0.00001(14)
O1 0.0128(5) 0.0137(5) 0.0159(6) -0.0019(4) -0.0008(4) -0.0043(4)
O2 0.0110(5) 0.0181(6) 0.0123(6) 0.0013(4) -0.0024(4) 0.0014(4)
O3 0.0088(5) 0.0123(5) 0.0169(6) -0.0009(4) -0.0020(4) 0.0019(4)
O4 0.0108(5) 0.0093(5) 0.0213(6) -0.0010(4) -0.0052(4) 0.0021(4)
P2 0.00841(19) 0.0120(2) 0.0126(2) -0.00073(14) -0.00240(14) -0.00054(15)
O5 0.0098(5) 0.0251(6) 0.0198(6) 0.0011(4) -0.0054(4) -0.0024(5)
O6 0.0110(5) 0.0196(6) 0.0164(6) -0.0024(4) -0.0037(4) 0.0049(4)
O7 0.0109(5) 0.0162(5) 0.0206(6) -0.0022(4) -0.0016(4) -0.0082(4)
O8 0.0186(6) 0.0138(5) 0.0173(6) -0.0051(4) 0.0047(4) -0.0037(4)

loop_
_atom_type_symbol
_atom_type_description
_atom_type_scat_dispersion_real
_atom_type_scat_dispersion_imag
_atom_type_scat_source
C C 0.0033 0.0016 'International Tables Vol C Tables 4.2.6.8 and 6.1.1.4'
N N 0.0061 0.0033 'International Tables Vol C Tables 4.2.6.8 and 6.1.1.4'
O O 0.0106 0.0060 'International Tables Vol C Tables 4.2.6.8 and 6.1.1.4'
P P 0.1023 0.0942 'International Tables Vol C Tables 4.2.6.8 and 6.1.1.4'
H H 0.0000 0.0000 'International Tables Vol C Tables 4.2.6.8 and 6.1.1.4'

loop_
_geom_angle_atom_site_label_1
_geom_angle_atom_site_label_2
_geom_angle_atom_site_label_3
_geom_angle
C1 N1 C5 118.22(13)
C5 C4 C3 117.97(14)
C5 C4 H4A 121.0
C3 C4 H4A 121.0
N1 C5 C4 122.96(14)
N1 C5 H5A 118.5
C4 C5 H5A 118.5
N2 C6 C3 178.62(18)
C3 C2 C1 117.73(14)
C3 C2 H2A 121.1
C1 C2 H2A 121.1
C2 C3 C4 119.98(14)
C2 C3 C6 120.42(14)
C4 C3 C6 119.60(14)
N1 C1 C2 123.16(14)
N1 C1 H1A 118.4
C2 C1 H1A 118.4
C11 N3 C7 122.80(13)
C11 N3 H3 113.8
C7 N3 H3 123.0
N3 C11 C10 120.21(14)
N3 C11 H11A 119.9
C10 C11 H11A 119.9
C7 C8 C9 118.43(15)
C7 C8 H8A 120.8
C9 C8 H8A 120.8
C10 C9 C8 120.65(14)
C10 C9 C12 119.62(14)
C8 C9 C12 119.72(14)
C11 C10 C9 118.16(14)
C11 C10 H10A 120.9
C9 C10 H10A 120.9
N3 C7 C8 119.76(14)
N3 C7 H7A 120.1
C8 C7 H7A 120.1
N4 C12 C9 179.83(17)
O3 P1 O1 115.74(6)
O3 P1 O2 108.01(6)
O1 P1 O2 109.65(6)
O3 P1 O4 110.60(6)
O1 P1 O4 106.72(6)
O2 P1 O4 105.66(6)
P1 O2 H2 107.9
P1 O4 H4 115.8
O5 P2 O6 109.29(6)
O5 P2 O8 115.10(6)
O6 P2 O8 105.90(6)
O5 P2 O7 113.15(6)
O6 P2 O7 109.13(6)
O8 P2 O7 103.84(6)
P2 O6 H6 114.0
P2 O7 H7 111.9
P2 O8 H8 112.0

loop_
_geom_bond_atom_site_label_1
_geom_bond_atom_site_label_2
_geom_bond_distance
N1 C1 1.337(2)
N1 C5 1.3477(19)
N2 C6 1.144(2)
C4 C5 1.381(2)
C4 C3 1.394(2)
C4 H4A 0.9500
C5 H5A 0.9500
C6 C3 1.450(2)
C2 C3 1.387(2)
C2 C1 1.391(2)
C2 H2A 0.9500
C1 H1A 0.9500
N3 C11 1.3370(19)
N3 C7 1.339(2)
N3 H3 0.9008
N4 C12 1.142(2)
C11 C10 1.376(2)
C11 H11A 0.9500
C8 C7 1.377(2)
C8 C9 1.392(2)
C8 H8A 0.9500
C9 C10 1.389(2)
C9 C12 1.453(2)
C10 H10A 0.9500
C7 H7A 0.9500
P1 O3 1.5077(10)
P1 O1 1.5176(11)
P1 O2 1.5635(11)
P1 O4 1.5666(11)
O2 H2 0.8195
O4 H4 0.8198
P2 O5 1.4811(11)
P2 O6 1.5526(11)
P2 O8 1.5560(11)
P2 O7 1.5601(11)
O6 H6 0.8196
O7 H7 0.8208
O8 H8 0.8198

loop_
_geom_hbond_atom_site_label_D
_geom_hbond_atom_site_label_H
_geom_hbond_atom_site_label_A
_geom_hbond_site_symmetry_A
_geom_hbond_distance_DH
_geom_hbond_distance_HA
_geom_hbond_distance_DA
_geom_hbond_angle_DHA
O2 H2 O5 2_667 0.82 1.75 2.5576(14) 168.8
O4 H4 O3 2_567 0.82 1.74 2.5611(14) 176.0
O6 H6 N1 1_465 0.82 1.86 2.6749(17) 178.4
O7 H7 O1 1_565 0.82 1.70 2.5150(15) 173.2
O8 H8 O3 2_567 0.82 1.76 2.5795(15) 177.2
N3 H3 O1 . 0.90 1.77 2.6466(16) 162.4
C1 H1A O2 2_657 0.95 2.44 3.2549(19) 144
C8 H8A N2 2_666 0.95 2.51 3.273(2) 138
C10 H10A O7 1_645 0.95 2.31 3.1631(19) 149
C11 H11A O1 2_657 0.95 2.52 3.3321(19) 144

loop_
_geom_torsion_atom_site_label_1
_geom_torsion_atom_site_label_2
_geom_torsion_atom_site_label_3
_geom_torsion_atom_site_label_4
_geom_torsion
C1 N1 C5 C4 0.0(2)
C3 C4 C5 N1 0.2(2)
C1 C2 C3 C4 0.0(2)
C1 C2 C3 C6 -179.54(14)
C5 C4 C3 C2 -0.2(2)
C5 C4 C3 C6 179.34(14)
C5 N1 C1 C2 -0.2(2)
C3 C2 C1 N1 0.2(2)
C7 N3 C11 C10 0.3(2)
C7 C8 C9 C10 0.9(2)
C7 C8 C9 C12 -177.97(14)
N3 C11 C10 C9 -0.2(2)
C8 C9 C10 C11 -0.5(2)
C12 C9 C10 C11 178.46(14)
C11 N3 C7 C8 0.2(2)
C9 C8 C7 N3 -0.8(2)

loop_
_cod_related_entry_id
_cod_related_entry_database
_cod_related_entry_code
1 ChemSpider 30657783
